data_4313702
loop_
_publ_author_name
'En-Qing Gao'
'Shi-Qiang Bai'
'Yan-Feng Yue'
'Zhe-Ming Wang'
'Chun-Hua Yan'

_publ_contact_author_address
;
State Key Lab of Rare Earth Materials Chemistry and Applications & 
PKU-HKU Joint Lab on Rare Earth Materials and Bioinorganic Chemistry, 
College of Chemistry and Molecular Engineering, 
Peking University, 
Beijing 100871, 
China
;
_publ_contact_author_email chyan@chem.pku.edu.cn
_publ_contact_author_fax 86-(10)-62754179
_publ_contact_author_name 'Prof. Chun-Hua Yan'
_publ_contact_author_phone 86-(10)-62754179
_publ_section_title
;
 New One-Dimensional Azido-Bridged Manganese(II) Coordination Polymers
 Exhibiting Alternating Ferromagnetic-Antiferromagnetic Interactions:
 Structural and Magnetic Studies
;
_journal_name_full 'Inorganic Chemistry'
_journal_page_first 3642
_journal_page_last 3649
_journal_paper_doi 10.1021/ic0262987
_journal_volume 42
_journal_year 2003
_chemical_formula_sum 'C12 H9 Cl Mn N8'
_chemical_formula_weight 355.66
_chemical_name_systematic
; 
 ? 
;
_space_group_IT_number 2
_symmetry_cell_setting triclinic
_symmetry_space_group_name_Hall '-P 1'
_symmetry_space_group_name_H-M 'P -1'
_atom_sites_solution_hydrogens geom
_atom_sites_solution_primary direct
_atom_sites_solution_secondary difmap
_audit_creation_method SHELXL-97
_cell_angle_alpha 99.8150(16)
_cell_angle_beta 97.3533(17)
_cell_angle_gamma 100.496(3)
_cell_formula_units_Z 2
_cell_length_a 7.5390(3)
_cell_length_b 9.7950(4)
_cell_length_c 10.5164(5)
_cell_measurement_reflns_used 11704
_cell_measurement_temperature 293(2)
_cell_measurement_theta_max 27.103
_cell_measurement_theta_min 3.395
_cell_volume 742.20(6)
_computing_cell_refinement 'HKL Scalepack (Otwinowski & Minor, 1997)'
_computing_data_collection 'KappaCCD (Nonius B. V., 1998)'
_computing_data_reduction 'HKL Denzo (Otwinowski & Minor, 1997) & maXus (Mackay et al., 1998)'
_computing_molecular_graphics 'Bruker SHELXTL V5.1 (Sheldrick, 1998)'
_computing_publication_material 'SHELXL-97 (Sheldrick, 1997)'
_computing_structure_refinement 'SHELXL-97 (Sheldrick, 1997)'
_computing_structure_solution 'SHELXS-97 (Sheldrick, 1997)'
_diffrn_ambient_temperature 293(2)
_diffrn_detector_area_resol_mean 0.76
_diffrn_measured_fraction_theta_full 0.990
_diffrn_measured_fraction_theta_max 0.990
_diffrn_measurement_device_type 'NONIUS KappaCCD'
_diffrn_measurement_method CCD
_diffrn_radiation_monochromator graphite
_diffrn_radiation_source 'fine-focus sealed tube'
_diffrn_radiation_type MoK\a
_diffrn_radiation_wavelength 0.71073
_diffrn_reflns_av_R_equivalents 0.0501
_diffrn_reflns_av_sigmaI/netI 0.0575
_diffrn_reflns_limit_h_max 9
_diffrn_reflns_limit_h_min -9
_diffrn_reflns_limit_k_max 12
_diffrn_reflns_limit_k_min -12
_diffrn_reflns_limit_l_max 13
_diffrn_reflns_limit_l_min -13
_diffrn_reflns_number 13538
_diffrn_reflns_theta_full 27.12
_diffrn_reflns_theta_max 27.12
_diffrn_reflns_theta_min 3.68
_diffrn_standards_decay_% none
_exptl_absorpt_coefficient_mu 1.077
_exptl_absorpt_correction_T_max 0.910
_exptl_absorpt_correction_T_min 0.884
_exptl_absorpt_correction_type empirical
_exptl_absorpt_process_details '(Blessing, 1995, 1997)'
_exptl_crystal_colour Orange
_exptl_crystal_density_diffrn 1.591
_exptl_crystal_density_method 'not measured'
_exptl_crystal_description Prism
_exptl_crystal_F_000 358
_exptl_crystal_size_max 0.12
_exptl_crystal_size_mid 0.10
_exptl_crystal_size_min 0.09
_refine_diff_density_max 0.671
_refine_diff_density_min -0.283
_refine_diff_density_rms 0.059
_refine_ls_extinction_coef 0.014(4)
_refine_ls_extinction_expression Fc^*^=kFc[1+0.001xFc^2^\l^3^/sin(2\q)]^-1/4^
_refine_ls_extinction_method SHELXL
_refine_ls_goodness_of_fit_ref 1.015
_refine_ls_hydrogen_treatment mixed
_refine_ls_matrix_type full
_refine_ls_number_parameters 200
_refine_ls_number_reflns 3258
_refine_ls_number_restraints 0
_refine_ls_restrained_S_all 1.015
_refine_ls_R_factor_all 0.0851
_refine_ls_R_factor_gt 0.0453
_refine_ls_shift/su_max 0.000
_refine_ls_shift/su_mean 0.000
_refine_ls_structure_factor_coef Fsqd
_refine_ls_weighting_details 'calc w=1/[\s^2^(Fo^2^)+(0.0560P)^2^+0.1825P] where P=(Fo^2^+2Fc^2^)/3'
_refine_ls_weighting_scheme calc
_refine_ls_wR_factor_gt 0.1032
_refine_ls_wR_factor_ref 0.1207
_reflns_number_gt 2150
_reflns_number_total 3258
_reflns_threshold_expression >2sigma(I)
_cod_data_source_file ic0262987si20021223_061038_5.cif
_cod_data_source_block 5
_cod_depositor_comments
;
The following automatic conversions were performed:
'__diffrn_radiation_type' tag replaced with '_diffrn_radiation_type'.

Automatic conversion script
Id: cif_correct_tags 1440 2010-10-19 06:21:57Z saulius 
;
_cod_database_code 4313702

loop_
_symmetry_equiv_pos_as_xyz
'x, y, z'
'-x, -y, -z'

loop_
_atom_site_label
_atom_site_type_symbol
_atom_site_fract_x
_atom_site_fract_y
_atom_site_fract_z
_atom_site_U_iso_or_equiv
_atom_site_adp_type
_atom_site_occupancy
_atom_site_symmetry_multiplicity
_atom_site_calc_flag
_atom_site_refinement_flags
_atom_site_disorder_assembly
_atom_site_disorder_group
Mn1 Mn 0.20377(6) 0.61308(5) 0.48813(5) 0.0519(2) Uani 1 1 d . . .
N1 N 0.3191(3) 0.8373(3) 0.6062(3) 0.0564(6) Uani 1 1 d . . .
N2 N 0.1093(3) 0.7720(2) 0.3639(2) 0.0493(6) Uani 1 1 d . . .
N3 N 0.0379(4) 0.3947(3) 0.4103(3) 0.0595(7) Uani 1 1 d . . .
N4 N 0.0921(3) 0.2964(3) 0.3568(3) 0.0538(6) Uani 1 1 d . . .
N5 N 0.1424(5) 0.2012(3) 0.3054(4) 0.0877(10) Uani 1 1 d . . .
N6 N 0.3927(4) 0.5842(3) 0.3496(3) 0.0657(7) Uani 1 1 d . . .
N7 N 0.5096(3) 0.5213(3) 0.3591(2) 0.0493(6) Uani 1 1 d . . .
N8 N 0.6247(4) 0.4589(4) 0.3629(3) 0.0783(9) Uani 1 1 d . . .
C1 C 0.4190(5) 0.8721(4) 0.7239(3) 0.0714(9) Uani 1 1 d . . .
H1A H 0.4520 0.8003 0.7633 0.086 Uiso 1 1 calc R . .
C2 C 0.4769(5) 1.0109(4) 0.7915(4) 0.0830(12) Uani 1 1 d . . .
H2A H 0.5459 1.0308 0.8749 0.100 Uiso 1 1 calc R . .
C3 C 0.4322(6) 1.1182(4) 0.7351(4) 0.0805(11) Uani 1 1 d . . .
H3A H 0.4708 1.2123 0.7782 0.097 Uiso 1 1 calc R . .
C4 C 0.3275(5) 1.0826(3) 0.6116(3) 0.0675(9) Uani 1 1 d . . .
H4A H 0.2939 1.1528 0.5702 0.081 Uiso 1 1 calc R . .
C5 C 0.2732(4) 0.9416(3) 0.5503(3) 0.0506(7) Uani 1 1 d . . .
C6 C 0.1639(4) 0.9008(3) 0.4197(3) 0.0542(7) Uani 1 1 d . . .
H6A H 0.1337 0.9708 0.3766 0.065 Uiso 1 1 calc R . .
C7 C 0.0080(4) 0.7359(3) 0.2332(3) 0.0499(7) Uani 1 1 d . . .
C8 C 0.0043(5) 0.8305(4) 0.1496(3) 0.0723(10) Uani 1 1 d . . .
H8A H 0.0688 0.9237 0.1768 0.087 Uiso 1 1 calc R . .
C9 C -0.0956(6) 0.7852(5) 0.0257(4) 0.0877(12) Uani 1 1 d . . .
H9A H -0.0972 0.8487 -0.0307 0.105 Uiso 1 1 calc R . .
C10 C -0.1928(6) 0.6490(4) -0.0167(4) 0.0803(11) Uani 1 1 d . . .
H10A H -0.2607 0.6199 -0.1004 0.096 Uiso 1 1 calc R . .
C11 C -0.1876(5) 0.5566(4) 0.0670(3) 0.0664(9) Uani 1 1 d . . .
C12 C -0.0869(4) 0.5974(3) 0.1914(3) 0.0562(8) Uani 1 1 d . . .
H12A H -0.0831 0.5326 0.2464 0.067 Uiso 1 1 calc R . .
Cl1 Cl -0.30978(16) 0.38354(12) 0.01721(11) 0.0982(4) Uani 1 1 d . . .

loop_
_atom_site_aniso_label
_atom_site_aniso_U_11
_atom_site_aniso_U_22
_atom_site_aniso_U_33
_atom_site_aniso_U_23
_atom_site_aniso_U_13
_atom_site_aniso_U_12
Mn1 0.0521(3) 0.0412(3) 0.0622(3) 0.0104(2) 0.0075(2) 0.01028(19)
N1 0.0551(14) 0.0513(15) 0.0557(16) 0.0064(12) 0.0002(12) 0.0031(12)
N2 0.0524(13) 0.0404(13) 0.0523(14) 0.0054(11) 0.0038(11) 0.0095(11)
N3 0.0618(15) 0.0390(14) 0.0796(19) 0.0084(13) 0.0193(14) 0.0133(12)
N4 0.0624(15) 0.0431(14) 0.0573(15) 0.0141(12) 0.0097(13) 0.0107(12)
N5 0.123(3) 0.0519(18) 0.101(3) 0.0130(17) 0.041(2) 0.0375(18)
N6 0.0680(17) 0.0690(18) 0.0714(19) 0.0252(15) 0.0193(15) 0.0277(15)
N7 0.0538(14) 0.0496(14) 0.0436(14) 0.0116(11) 0.0092(11) 0.0054(12)
N8 0.0734(19) 0.099(2) 0.079(2) 0.0305(18) 0.0185(16) 0.0442(19)
C1 0.075(2) 0.069(2) 0.060(2) 0.0092(18) -0.0025(18) 0.0017(18)
C2 0.083(3) 0.086(3) 0.058(2) 0.000(2) -0.0068(19) -0.015(2)
C3 0.101(3) 0.056(2) 0.064(2) -0.0060(18) 0.005(2) -0.016(2)
C4 0.081(2) 0.0496(19) 0.062(2) 0.0047(16) 0.0060(18) -0.0020(17)
C5 0.0519(16) 0.0401(15) 0.0537(17) 0.0030(13) 0.0076(14) 0.0009(13)
C6 0.0619(18) 0.0417(16) 0.0565(18) 0.0080(14) 0.0053(15) 0.0092(14)
C7 0.0544(16) 0.0468(16) 0.0458(16) 0.0061(13) 0.0025(13) 0.0105(13)
C8 0.095(3) 0.055(2) 0.062(2) 0.0150(17) -0.0019(19) 0.0086(18)
C9 0.119(3) 0.079(3) 0.059(2) 0.018(2) -0.006(2) 0.015(2)
C10 0.088(3) 0.087(3) 0.052(2) 0.005(2) -0.0079(19) 0.008(2)
C11 0.065(2) 0.063(2) 0.058(2) -0.0035(17) 0.0015(16) -0.0001(16)
C12 0.0606(18) 0.0506(18) 0.0536(18) 0.0079(14) 0.0052(15) 0.0072(14)
Cl1 0.1082(8) 0.0782(7) 0.0763(7) -0.0122(5) -0.0065(6) -0.0216(6)

loop_
_atom_type_symbol
_atom_type_description
_atom_type_scat_dispersion_real
_atom_type_scat_dispersion_imag
_atom_type_scat_source
C C 0.0033 0.0016 'International Tables Vol C Tables 4.2.6.8 and 6.1.1.4'
H H 0.0000 0.0000 'International Tables Vol C Tables 4.2.6.8 and 6.1.1.4'
N N 0.0061 0.0033 'International Tables Vol C Tables 4.2.6.8 and 6.1.1.4'
Cl Cl 0.1484 0.1585 'International Tables Vol C Tables 4.2.6.8 and 6.1.1.4'
Mn Mn 0.3368 0.7283 'International Tables Vol C Tables 4.2.6.8 and 6.1.1.4'

loop_
_geom_angle_atom_site_label_1
_geom_angle_atom_site_label_2
_geom_angle_atom_site_label_3
_geom_angle
_geom_angle_site_symmetry_1
_geom_angle_site_symmetry_3
_geom_angle_publ_flag
N6 Mn1 N8 91.61(11) . 2_666 ?
N6 Mn1 N3 165.79(11) . 2_566 ?
N8 Mn1 N3 95.99(11) 2_666 2_566 ?
N6 Mn1 N3 91.72(11) . . ?
N8 Mn1 N3 92.22(12) 2_666 . ?
N3 Mn1 N3 76.03(11) 2_566 . ?
N6 Mn1 N1 103.63(11) . . ?
N8 Mn1 N1 86.59(11) 2_666 . ?
N3 Mn1 N1 88.84(10) 2_566 . ?
N3 Mn1 N1 164.63(10) . . ?
N6 Mn1 N2 85.11(9) . . ?
N8 Mn1 N2 157.05(12) 2_666 . ?
N3 Mn1 N2 92.39(9) 2_566 . ?
N3 Mn1 N2 110.56(9) . . ?
N1 Mn1 N2 72.23(9) . . ?
N6 Mn1 Mn1 129.29(8) . 2_566 ?
N8 Mn1 Mn1 95.20(9) 2_666 2_566 ?
N3 Mn1 Mn1 38.09(7) 2_566 2_566 ?
N3 Mn1 Mn1 37.94(7) . 2_566 ?
N1 Mn1 Mn1 126.88(7) . 2_566 ?
N2 Mn1 Mn1 104.46(6) . 2_566 ?
N6 Mn1 Mn1 48.73(7) . 2_666 ?
N8 Mn1 Mn1 43.32(8) 2_666 2_666 ?
N3 Mn1 Mn1 135.97(7) 2_566 2_666 ?
N3 Mn1 Mn1 87.71(7) . 2_666 ?
N1 Mn1 Mn1 101.70(7) . 2_666 ?
N2 Mn1 Mn1 131.60(6) . 2_666 ?
Mn1 Mn1 Mn1 115.47(2) 2_566 2_666 ?
C1 N1 C5 118.0(3) . . ?
C1 N1 Mn1 126.5(2) . . ?
C5 N1 Mn1 115.47(19) . . ?
C6 N2 C7 119.8(2) . . ?
C6 N2 Mn1 113.81(19) . . ?
C7 N2 Mn1 126.27(17) . . ?
N4 N3 Mn1 127.2(2) . 2_566 ?
N4 N3 Mn1 125.9(2) . . ?
Mn1 N3 Mn1 103.97(11) 2_566 . ?
N5 N4 N3 179.3(3) . . ?
N7 N6 Mn1 125.7(2) . . ?
N8 N7 N6 177.2(3) . . ?
N7 N8 Mn1 137.5(3) . 2_666 ?
N1 C1 C2 122.9(4) . . ?
C3 C2 C1 119.6(3) . . ?
C2 C3 C4 117.8(3) . . ?
C3 C4 C5 119.5(3) . . ?
N1 C5 C4 122.2(3) . . ?
N1 C5 C6 117.1(3) . . ?
C4 C5 C6 120.8(3) . . ?
N2 C6 C5 121.4(3) . . ?
C12 C7 C8 119.9(3) . . ?
C12 C7 N2 116.4(2) . . ?
C8 C7 N2 123.7(3) . . ?
C9 C8 C7 119.3(3) . . ?
C10 C9 C8 121.6(4) . . ?
C11 C10 C9 118.5(3) . . ?
C10 C11 C12 121.7(3) . . ?
C10 C11 Cl1 119.8(3) . . ?
C12 C11 Cl1 118.5(3) . . ?
C11 C12 C7 119.0(3) . . ?

loop_
_geom_bond_atom_site_label_1
_geom_bond_atom_site_label_2
_geom_bond_distance
_geom_bond_site_symmetry_2
_geom_bond_publ_flag
Mn1 N6 2.184(3) . ?
Mn1 N8 2.194(3) 2_666 ?
Mn1 N3 2.223(3) 2_566 ?
Mn1 N3 2.231(3) . ?
Mn1 N1 2.285(3) . ?
Mn1 N2 2.344(2) . ?
Mn1 Mn1 3.5093(9) 2_566 ?
Mn1 Mn1 5.3317(9) 2_666 ?
N1 C1 1.319(4) . ?
N1 C5 1.338(4) . ?
N2 C6 1.265(4) . ?
N2 C7 1.437(4) . ?
N3 N4 1.194(3) . ?
N3 Mn1 2.223(3) 2_566 ?
N4 N5 1.147(4) . ?
N6 N7 1.167(3) . ?
N7 N8 1.149(4) . ?
N8 Mn1 2.194(3) 2_666 ?
C1 C2 1.385(5) . ?
C2 C3 1.365(5) . ?
C3 C4 1.383(5) . ?
C4 C5 1.383(4) . ?
C5 C6 1.458(4) . ?
C7 C12 1.381(4) . ?
C7 C8 1.383(4) . ?
C8 C9 1.376(5) . ?
C9 C10 1.369(5) . ?
C10 C11 1.368(5) . ?
C11 C12 1.381(4) . ?
C11 Cl1 1.732(3) . ?
